data_4314170
loop_
_publ_author_name
'Fiona H. Fry'
'Leone Spiccia'
'Paul Jensen'
'Boujemaa Moubaraki'
'Keith S. Murray'
'Edward R. T. Tiekink'

_publ_contact_author_address
;
Department of Chemistry, National University of Singapore, Singapore 117543
;
_publ_contact_author_email ' chmtert@nus.edu.sg '
_publ_contact_author_fax ' (65) 6779 1691 '
_publ_contact_author_name ' Dr ERT Tiekink '
_publ_contact_author_phone ' (65) 6874 2848 '
_publ_section_title
;
 Binuclear Copper(II) Complexes of Xylyl-Bridged
 Bis(1,4,7-triazacyclononane) Ligands
;
_journal_name_full 'Inorganic Chemistry'
_journal_page_first 5594
_journal_page_last 5603
_journal_paper_doi 10.1021/ic0342595
_journal_volume 42
_journal_year 2003
_chemical_formula_moiety 'C20 H36 Cl4 Cu2 N6 '
_chemical_formula_sum 'C20 H36 Cl4 Cu2 N6'
_chemical_formula_weight 629.45
_space_group_IT_number 61
_symmetry_cell_setting orthorhombic
_symmetry_Int_Tables_number 61
_symmetry_space_group_name_Hall '-P 2ac 2ab'
_symmetry_space_group_name_H-M 'P b c a'
_cell_angle_alpha 90
_cell_angle_beta 90
_cell_angle_gamma 90
_cell_formula_units_Z 4
_cell_length_a 13.11(2)
_cell_length_b 30.14(1)
_cell_length_c 7.28(1)
_cell_measurement_reflns_used 13
_cell_measurement_temperature 293
_cell_measurement_theta_max 16.4
_cell_measurement_theta_min 13.1
_cell_volume 2877(6)
_computing_cell_refinement 'MSC/AFC Diffractometer Control'
_computing_data_collection 'MSC/AFC Diffractometer Control'
_computing_data_reduction 'teXsan for Windows (MSC, 1997)'
_computing_publication_material 'teXsan for Windows (MSC, 1997)'
_computing_structure_refinement 'teXsan for Windows (MSC, 1997)'
_computing_structure_solution
;
SIR92 (Altomare, et. al. 1993)
;
_diffrn_ambient_temperature 293
_diffrn_measurement_device 'Rigaku AFC6R'
_diffrn_measurement_method \w-2\q
_diffrn_orient_matrix_UB_11 0.00768
_diffrn_orient_matrix_UB_12 0.03301
_diffrn_orient_matrix_UB_13 0.00001
_diffrn_orient_matrix_UB_21 -0.04350
_diffrn_orient_matrix_UB_22 0.00192
_diffrn_orient_matrix_UB_23 -0.11248
_diffrn_orient_matrix_UB_31 -0.06215
_diffrn_orient_matrix_UB_32 0.00274
_diffrn_orient_matrix_UB_33 0.07873
_diffrn_radiation_detector 'scintillation counter'
_diffrn_radiation_monochromator graphite
_diffrn_radiation_source 'Rigaku rotating anode'
_diffrn_radiation_type 'Mo K\a'
_diffrn_radiation_wavelength 0.7107
_diffrn_reflns_limit_h_max 17
_diffrn_reflns_limit_h_min 0
_diffrn_reflns_limit_k_max 39
_diffrn_reflns_limit_k_min 0
_diffrn_reflns_limit_l_max 9
_diffrn_reflns_limit_l_min 0
_diffrn_reflns_number 3850
_diffrn_reflns_reduction_process 'Lp corrections applied'
_diffrn_reflns_theta_max 27.7
_diffrn_reflns_theta_min 3.1
_diffrn_standards_decay_% 0.9
_diffrn_standards_interval_count 400
_diffrn_standards_number 3
_exptl_absorpt_coefficient_mu 1.867
_exptl_absorpt_correction_T_max 1
_exptl_absorpt_correction_T_min 0.832
_exptl_absorpt_correction_type
;
\DF (DIFABS; Walker & Stuart, 1983)
;
_exptl_crystal_colour blue
_exptl_crystal_density_diffrn 1.452
_exptl_crystal_density_meas ?
_exptl_crystal_description plate
_exptl_crystal_F_000 1296
_exptl_crystal_size_max 0.32
_exptl_crystal_size_mid 0.32
_exptl_crystal_size_min 0.05
_refine_diff_density_max 0.55
_refine_diff_density_min -0.58
_refine_ls_extinction_method none
_refine_ls_goodness_of_fit_ref 1.78
_refine_ls_hydrogen_treatment noref
_refine_ls_matrix_type full
_refine_ls_number_constraints 0
_refine_ls_number_parameters 145
_refine_ls_number_reflns 1088
_refine_ls_number_restraints 0
_refine_ls_R_factor_gt 0.059
_refine_ls_shift/su_max <0.001
_refine_ls_shift/su_mean 0.0000
_refine_ls_structure_factor_coef F
_refine_ls_weighting_details 'w = 1/[\s^2^(Fo) + 0.00005|Fo|^2^]'
_refine_ls_weighting_scheme sigma
_refine_ls_wR_factor_ref 0.054
_reflns_number_gt 1088
_reflns_number_total 3850
_reflns_threshold_expression I>3\s(I)
_cod_data_source_file ic0342595si20030624_124447_2.cif
_cod_data_source_block '_[CuCl2L]2'
_cod_depositor_comments
;
The following automatic conversions were performed:

'_exptl_crystal_density_meas' value 'not measured' was changed to '?'
- the value is perceived as not measured.

Automatic conversion script
Id: cif_fix_values 3008 2015-01-20 13:52:24Z robertas 
;
_cod_original_cell_volume 2879(5)
_cod_original_sg_symbol_H-M 'P b c a '
_cod_original_formula_sum 'C20 H36 Cl4 Cu2 N6 '
_cod_database_code 4314170

loop_
_symmetry_equiv_pos_as_xyz
'   +x,   +y,   +z'
'1/2+x,1/2-y,   -z'
'   -x,1/2+y,1/2-z'
'1/2-x,   -y,1/2+z'
'   -x,   -y,   -z'
'1/2-x,1/2+y,   +z'
'   +x,1/2-y,1/2+z'
'1/2+x,   +y,1/2-z'

loop_
_atom_site_label
_atom_site_fract_x
_atom_site_fract_y
_atom_site_fract_z
_atom_site_U_iso_or_equiv
_atom_site_occupancy
_atom_site_refinement_flags
_atom_site_adp_type
_atom_site_calc_flag
_atom_site_calc_attached_atom
Cu 0.1914(1) 0.67057(4) 0.2989(2) 0.0309(4) 1.000 . Uani d ?
Cl(1) 0.2809(3) 0.6422(1) 0.0594(4) 0.052(1) 1.000 . Uani d ?
Cl(2) 0.0560(3) 0.69358(9) 0.1260(4) 0.043(1) 1.000 . Uani d ?
N(1) 0.1446(9) 0.6096(3) 0.456(1) 0.041(4) 1.000 . Uani d ?
N(2) 0.3174(8) 0.6659(3) 0.457(1) 0.037(3) 1.000 . Uani d ?
N(3) 0.1322(8) 0.7022(3) 0.523(1) 0.033(3) 1.000 . Uani d ?
C(1) 0.242(1) 0.5898(3) 0.494(2) 0.052(5) 1.000 . Uani d ?
C(2) 0.322(1) 0.6234(3) 0.562(1) 0.041(4) 1.000 . Uani d ?
C(3) 0.318(1) 0.7062(3) 0.571(1) 0.038(4) 1.000 . Uani d ?
C(4) 0.216(1) 0.7113(3) 0.658(2) 0.044(5) 1.000 . Uani d ?
C(5) 0.054(1) 0.6725(4) 0.600(1) 0.041(4) 1.000 . Uani d ?
C(6) 0.090(1) 0.6263(4) 0.623(1) 0.045(5) 1.000 . Uani d ?
C(7) 0.076(1) 0.5823(3) 0.335(2) 0.048(5) 1.000 . Uani d ?
C(8) 0.035(1) 0.5395(3) 0.419(2) 0.045(5) 1.000 . Uani d ?
C(9) 0.097(1) 0.5012(4) 0.422(2) 0.065(6) 1.000 . Uani d ?
C(10) 0.056(1) 0.4625(3) 0.504(2) 0.063(6) 1.000 . Uani d ?
H(1a) 0.2327 0.5672 0.5878 0.063 1.000 . Uiso c ?
H(1b) 0.2672 0.5761 0.3826 0.063 1.000 . Uiso c ?
H(2a) 0.3891 0.6105 0.5486 0.050 1.000 . Uiso c ?
H(2b) 0.3091 0.6296 0.6912 0.050 1.000 . Uiso c ?
H(2c) 0.3752 0.6670 0.3789 0.044 1.000 . Uiso c ?
H(3a) 0.3327 0.7318 0.4953 0.046 1.000 . Uiso c ?
H(3b) 0.3701 0.7035 0.6657 0.046 1.000 . Uiso c ?
H(3c) 0.1015 0.7294 0.4867 0.039 1.000 . Uiso c ?
H(4a) 0.2096 0.7414 0.7039 0.052 1.000 . Uiso c ?
H(4b) 0.2108 0.6906 0.7597 0.052 1.000 . Uiso c ?
H(5a) 0.0339 0.6838 0.7186 0.049 1.000 . Uiso c ?
H(5b) -0.0039 0.6724 0.5176 0.049 1.000 . Uiso c ?
H(6a) 0.0319 0.6074 0.6464 0.053 1.000 . Uiso c ?
H(6b) 0.1365 0.6251 0.7264 0.053 1.000 . Uiso c ?
H(7a) 0.0184 0.6005 0.3007 0.058 1.000 . Uiso c ?
H(7b) 0.1146 0.5744 0.2255 0.058 1.000 . Uiso c ?
H(9) 0.1651 0.5014 0.3694 0.078 1.000 . Uiso c ?
H(10) 0.0975 0.4358 0.5042 0.076 1.000 . Uiso c ?

loop_
_atom_site_aniso_label
_atom_site_aniso_U_11
_atom_site_aniso_U_22
_atom_site_aniso_U_33
_atom_site_aniso_U_12
_atom_site_aniso_U_13
_atom_site_aniso_U_23
Cu 0.033(1) 0.0288(6) 0.0310(6) -0.0019(8) -0.0008(8) 0.0025(6)
Cl(1) 0.055(4) 0.069(2) 0.033(2) 0.018(2) 0.003(2) -0.004(1)
Cl(2) 0.034(3) 0.047(2) 0.048(2) -0.004(2) -0.013(1) 0.009(1)
N(1) 0.06(1) 0.022(5) 0.041(6) -0.000(6) 0.003(5) 0.004(4)
N(2) 0.054(9) 0.029(5) 0.027(4) 0.008(5) -0.006(5) 0.000(4)
N(3) 0.03(1) 0.027(5) 0.039(6) 0.009(5) -0.004(5) -0.004(4)
C(1) 0.07(1) 0.034(7) 0.055(8) 0.009(8) -0.005(8) 0.015(6)
C(2) 0.05(1) 0.042(7) 0.036(6) 0.002(7) 0.006(7) -0.004(5)
C(3) 0.02(1) 0.048(7) 0.049(7) 0.011(6) -0.004(7) -0.010(5)
C(4) 0.04(2) 0.031(6) 0.057(8) 0.002(6) -0.023(7) -0.006(5)
C(5) 0.02(1) 0.059(7) 0.038(7) 0.004(8) 0.006(5) 0.002(7)
C(6) 0.04(1) 0.057(8) 0.038(7) -0.026(7) 0.015(7) 0.001(6)
C(7) 0.06(1) 0.029(6) 0.054(9) -0.012(7) -0.011(7) 0.002(6)
C(8) 0.04(1) 0.027(7) 0.07(1) -0.013(7) -0.001(8) 0.003(6)
C(9) 0.07(2) 0.032(7) 0.09(1) 0.007(8) 0.023(9) 0.006(7)
C(10) 0.06(2) 0.021(7) 0.11(1) 0.004(8) -0.01(1) 0.015(7)

loop_
_atom_type_symbol
_atom_type_oxidation_number
_atom_type_number_in_cell
_atom_type_scat_dispersion_real
_atom_type_scat_dispersion_imag
_atom_type_scat_source
C 0 80 0.002 0.002
;International Tables for Crystallography
(1992, Vol. C, Table 6.1.1.2)
;
H 0 144 0.000 0.000
;International Tables for Crystallography
(1992, Vol. C, Table 6.1.1.2)
;
Cl 0 16 0.132 0.159
;International Tables for Crystallography
(1992, Vol. C, Tables 4.2.6.8 and 6.1.1.1)
;
Cu 0 8 0.263 1.266
;International Tables for Crystallography
(1992, Vol. C, Tables 4.2.6.8 and 6.1.1.1)
;
N 0 24 0.004 0.003
;International Tables for Crystallography
(1992, Vol. C, Table 6.1.1.2)
;

loop_
_geom_angle_atom_site_label_1
_geom_angle_atom_site_label_2
_geom_angle_atom_site_label_3
_geom_angle
_geom_angle_site_symmetry_1
_geom_angle_site_symmetry_2
_geom_angle_site_symmetry_3
_geom_angle_publ_flag
Cl(1) Cu Cl(2) 95.3(2) . . . ?
Cl(1) Cu N(1) 102.9(3) . . . ?
Cl(1) Cu N(2) 89.4(3) . . . ?
Cl(1) Cu N(3) 170.4(3) . . . ?
Cl(2) Cu N(1) 108.4(3) . . . ?
Cl(2) Cu N(2) 166.3(2) . . . ?
Cl(2) Cu N(3) 90.2(3) . . . ?
N(1) Cu N(2) 82.9(4) . . . ?
N(1) Cu N(3) 82.7(3) . . . ?
N(2) Cu N(3) 83.5(4) . . . ?
Cu N(1) C(1) 101.3(7) . . . ?
Cu N(1) C(6) 105.5(6) . . . ?
Cu N(1) C(7) 108.2(6) . . . ?
C(1) N(1) C(6) 113.8(9) . . . ?
C(1) N(1) C(7) 114.6(8) . . . ?
C(6) N(1) C(7) 112(1) . . . ?
Cu N(2) C(2) 112.5(7) . . . ?
Cu N(2) C(3) 105.7(7) . . . ?
Cu N(2) H(2n) 107.9 . . . no
C(2) N(2) C(3) 114.7(7) . . . ?
C(2) N(2) H(2n) 107.9 . . . no
C(3) N(2) H(2n) 107.9 . . . no
Cu N(3) C(4) 109.2(8) . . . ?
Cu N(3) C(5) 106.3(6) . . . ?
Cu N(3) H(3n) 109.8 . . . no
C(4) N(3) C(5) 112.0(8) . . . ?
C(4) N(3) H(3n) 109.8 . . . no
C(5) N(3) H(3n) 109.8 . . . no
N(1) C(1) C(2) 113.2(9) . . . ?
N(1) C(1) H(1a) 108.5 . . . no
N(1) C(1) H(1b) 108.5 . . . no
C(2) C(1) H(1a) 108.5 . . . no
C(2) C(1) H(1b) 108.5 . . . no
H(1a) C(1) H(1b) 109.5 . . . no
N(2) C(2) C(1) 111.9(9) . . . ?
N(2) C(2) H(2a) 108.9 . . . no
N(2) C(2) H(2b) 108.9 . . . no
C(1) C(2) H(2a) 108.9 . . . no
C(1) C(2) H(2b) 108.9 . . . no
H(2a) C(2) H(2b) 109.5 . . . no
N(2) C(3) C(4) 109(1) . . . ?
N(2) C(3) H(3b) 109.7 . . . no
N(2) C(3) H(3a) 109.7 . . . no
C(4) C(3) H(3b) 109.7 . . . no
C(4) C(3) H(3a) 109.7 . . . no
H(3b) C(3) H(3a) 109.5 . . . no
N(3) C(4) C(3) 111.3(9) . . . ?
N(3) C(4) H(4a) 109.0 . . . no
N(3) C(4) H(4b) 109.0 . . . no
C(3) C(4) H(4a) 109.0 . . . no
C(3) C(4) H(4b) 109.0 . . . no
H(4a) C(4) H(4b) 109.5 . . . no
N(3) C(5) C(6) 113(1) . . . ?
N(3) C(5) H(5a) 108.5 . . . no
N(3) C(5) H(5b) 108.5 . . . no
C(6) C(5) H(5a) 108.5 . . . no
C(6) C(5) H(5b) 108.5 . . . no
H(5a) C(5) H(5b) 109.5 . . . no
N(1) C(6) C(5) 112.1(9) . . . ?
N(1) C(6) H(6a) 108.8 . . . no
N(1) C(6) H(6b) 108.8 . . . no
C(5) C(6) H(6a) 108.8 . . . no
C(5) C(6) H(6b) 108.8 . . . no
H(6a) C(6) H(6b) 109.5 . . . no
N(1) C(7) C(8) 116.0(9) . . . ?
N(1) C(7) H(7a) 107.8 . . . no
N(1) C(7) H(7b) 107.8 . . . no
C(8) C(7) H(7a) 107.8 . . . no
C(8) C(7) H(7b) 107.8 . . . no
H(7a) C(7) H(7b) 109.5 . . . no
C(7) C(8) C(9) 120(1) . . . ?
C(7) C(8) C(10) 122(1) . . . ?
C(9) C(8) C(10) 119(1) . . . ?
C(8) C(9) C(10) 117(1) . . . ?
C(8) C(9) H(9) 121.3 . . . no
C(10) C(9) H(9) 121.3 . . . no
C(8) C(10) C(9) 124(1) 5_566 5_566 5_566 ?
C(8) C(10) H(10) 118.0 5_566 5_566 5_566 no
C(9) C(10) H(10) 118.0 . . . no

loop_
_geom_bond_atom_site_label_1
_geom_bond_atom_site_label_2
_geom_bond_distance
_geom_bond_site_symmetry_1
_geom_bond_site_symmetry_2
_geom_bond_publ_flag
Cu Cl(1) 2.270(4) . . ?
Cu Cl(2) 2.284(4) . . ?
Cu N(1) 2.250(9) . . ?
Cu N(2) 2.02(1) . . ?
Cu N(3) 2.046(9) . . ?
N(1) C(1) 1.44(2) . . ?
N(1) C(6) 1.50(1) . . ?
N(1) C(7) 1.50(2) . . ?
N(2) C(2) 1.49(1) . . ?
N(2) C(3) 1.47(1) . . ?
N(2) H(2n) 0.95 . . no
N(3) C(4) 1.50(2) . . ?
N(3) C(5) 1.47(2) . . ?
N(3) H(3n) 0.95 . . no
C(1) C(2) 1.54(2) . . ?
C(1) H(1a) 0.97 . . no
C(1) H(1b) 0.97 . . no
C(2) H(2a) 0.97 . . no
C(2) H(2b) 0.97 . . no
C(3) C(4) 1.49(2) . . ?
C(3) H(3b) 0.97 . . no
C(3) H(3a) 0.97 . . no
C(4) H(4a) 0.97 . . no
C(4) H(4b) 0.97 . . no
C(5) C(6) 1.48(2) . . ?
C(5) H(5a) 0.97 . . no
C(5) H(5b) 0.97 . . no
C(6) H(6a) 0.97 . . no
C(6) H(6b) 0.97 . . no
C(7) C(8) 1.53(2) . . ?
C(7) H(7a) 0.97 . . no
C(7) H(7b) 0.97 . . no
C(8) C(9) 1.41(2) . . ?
C(8) C(10) 1.32(2) . . ?
C(9) C(10) 1.42(2) . . ?
C(9) H(9) 0.97 . . no
C(10) H(10) 0.97 . . no

loop_
_geom_contact_atom_site_label_1
_geom_contact_atom_site_label_2
_geom_contact_distance
_geom_contact_site_symmetry_1
_geom_contact_site_symmetry_2
_geom_contact_publ_flag
Cu C(4) 3.72(1) . 7_564 no
Cl(1) C(4) 3.69(1) . 1_554 no
Cl(1) C(2) 3.70(1) . 1_554 no
Cl(1) C(10) 3.83(1) . 4_564 no
Cl(1) C(5) 3.88(1) . 8 no
Cl(2) N(2) 3.29(1) . 8_455 no
Cl(2) N(3) 3.379(9) . 7_564 no
Cl(2) C(3) 3.45(2) . 8_455 no
Cl(2) C(4) 3.56(1) . 7_564 no
Cl(2) C(5) 3.89(1) . 1_554 no
Cl(2) C(2) 3.98(1) . 8_455 no
N(3) C(4) 3.88(1) . 7_564 no

loop_
_geom_torsion_atom_site_label_1
_geom_torsion_atom_site_label_2
_geom_torsion_atom_site_label_3
_geom_torsion_atom_site_label_4
_geom_torsion_site_symmetry_1
_geom_torsion_site_symmetry_2
_geom_torsion_site_symmetry_3
_geom_torsion_site_symmetry_4
_geom_torsion
_geom_torsion_publ_flag
Cu N(1) C(1) C(2) . . . . 45(1) no
Cu N(1) C(6) C(5) . . . . 20(1) no
Cu N(1) C(7) C(8) . . . . -179.2(9) no
Cu N(2) C(2) C(1) . . . . 12(1) no
Cu N(2) C(3) C(4) . . . . 50.1(9) no
Cu N(3) C(4) C(3) . . . . 15.3(9) no
Cu N(3) C(5) C(6) . . . . 49(1) no
Cl(1) Cu N(1) C(1) . . . . 57.8(6) no
Cl(1) Cu N(1) C(6) . . . . 176.6(7) no
Cl(1) Cu N(1) C(7) . . . . -63.1(8) no
Cl(1) Cu N(2) C(2) . . . . -93.5(6) no
Cl(1) Cu N(2) C(3) . . . . 140.6(6) no
Cl(1) Cu N(3) C(4) . . . . -33(2) no
Cl(1) Cu N(3) C(5) . . . . -154(1) no
Cl(2) Cu N(1) C(1) . . . . 157.9(6) no
Cl(2) Cu N(1) C(6) . . . . -83.2(7) no
Cl(2) Cu N(1) C(7) . . . . 37.1(8) no
Cl(2) Cu N(2) C(2) . . . . 156.1(9) no
Cl(2) Cu N(2) C(3) . . . . 30(2) no
Cl(2) Cu N(3) C(4) . . . . -157.9(6) no
Cl(2) Cu N(3) C(5) . . . . 81.2(7) no
N(1) Cu N(2) C(2) . . . . 9.7(7) no
N(1) Cu N(2) C(3) . . . . -116.3(7) no
N(1) Cu N(3) C(4) . . . . 93.6(6) no
N(1) Cu N(3) C(5) . . . . -27.4(7) no
N(1) C(1) C(2) N(2) . . . . -42(1) no
N(1) C(6) C(5) N(3) . . . . -47(1) no
N(1) C(7) C(8) C(9) . . . . -81(1) no
N(1) C(7) C(8) C(10) . . . . 96(2) no
N(2) Cu N(1) C(1) . . . . -30.0(6) no
N(2) Cu N(1) C(6) . . . . 88.9(8) no
N(2) Cu N(1) C(7) . . . . -150.9(8) no
N(2) Cu N(3) C(4) . . . . 9.9(6) no
N(2) Cu N(3) C(5) . . . . -111.0(7) no
N(2) C(3) C(4) N(3) . . . . -44(1) no
N(3) Cu N(1) C(1) . . . . -114.3(7) no
N(3) Cu N(1) C(6) . . . . 4.6(8) no
N(3) Cu N(1) C(7) . . . . 124.8(8) no
N(3) Cu N(2) C(2) . . . . 93.0(7) no
N(3) Cu N(2) C(3) . . . . -32.9(7) no
C(1) N(1) C(6) C(5) . . . . 130(1) no
C(1) N(1) C(7) C(8) . . . . 69(1) no
C(1) C(2) N(2) C(3) . . . . 133(1) no
C(2) N(2) C(3) C(4) . . . . -75(1) no
C(2) C(1) N(1) C(6) . . . . -68(1) no
C(2) C(1) N(1) C(7) . . . . 161.4(9) no
C(3) C(4) N(3) C(5) . . . . 132.8(9) no
C(4) N(3) C(5) C(6) . . . . -70(1) no
C(5) C(6) N(1) C(7) . . . . -98(1) no
C(6) N(1) C(7) C(8) . . . . -63(1) no
C(7) C(8) C(9) C(10) . . . . 179(1) no
C(7) C(8) C(10) C(9) . . . . -179(1) no
